data_7101795
loop_
_publ_author_name
'Esposito, Oriana'
'Lewis, Alexandra K de K'
'Hitchcock, Peter B'
'Caddick, Stephen'
'Cloke, F Geoffrey N'

_publ_section_title
;
 Synthesis and reactivity of alkyl-palladium N-heterocyclic carbene
 complexes.
;
_journal_issue 11
_journal_name_full 'Chemical communications (Cambridge, England)'
_journal_page_first 1157
_journal_page_last 1159
_journal_paper_doi 10.1039/b700671c
_journal_year 2007
_chemical_compound_source 'synthesis as described'
_chemical_formula_moiety 'C32 H62 Cl2 N4 Pd2'
_chemical_formula_sum 'C32 H62 Cl2 N4 Pd2'
_chemical_formula_weight 786.56
_chemical_name_systematic
;
?
;
_space_group_IT_number 14
_symmetry_cell_setting monoclinic
_symmetry_Int_Tables_number 14
_symmetry_space_group_name_Hall '-P 2ybc'
_symmetry_space_group_name_H-M 'P 1 21/c 1'
_atom_sites_solution_hydrogens geom
_atom_sites_solution_primary direct
_atom_sites_solution_secondary difmap
_audit_conform_dict_location ftp://ftp.iucr.org/pub/cif_core.dic
_audit_conform_dict_name cif_core.dic
_audit_conform_dict_version 2.3
_audit_creation_date 2005-07-07T11:05:46-00:00
_audit_creation_method 'WinGX routine CIF_UPDATE'
_cell_angle_alpha 90
_cell_angle_beta 107.560(1)
_cell_angle_gamma 90
_cell_formula_units_Z 2
_cell_length_a 11.1540(3)
_cell_length_b 9.7982(2)
_cell_length_c 17.5999(4)
_cell_measurement_reflns_used 28167
_cell_measurement_temperature 173(2)
_cell_measurement_theta_max 26.022
_cell_measurement_theta_min 3.395
_cell_measurement_wavelength 0.71073
_cell_volume 1833.85(7)
_computing_cell_refinement 'HKL Scalepack (Otwinowski & Minor 1997)'
_computing_data_collection 'Collect (Nonius BV, 1997-2000)'
_computing_data_reduction 'HKL Denzo and Scalepack (Otwinowski & Minor 1997)'
_computing_molecular_graphics 'Ortep-3 for Windows (Farrugia, 1997)'
_computing_publication_material 'WinGX publication routines (Farrugia, 1999)'
_computing_structure_refinement 'SHELXL-97 (Sheldrick, 1997)'
_computing_structure_solution 'SHELXS-97 (Sheldrick, 1997)'
_diffrn_ambient_temperature 173(2)
_diffrn_detector 'CCD plate'
_diffrn_detector_area_resol_mean 9
_diffrn_measured_fraction_theta_full 0.997
_diffrn_measured_fraction_theta_max 0.997
_diffrn_measurement_device '95mm CCD camera on \k-goniostat'
_diffrn_measurement_device_type KappaCCD
_diffrn_measurement_method 'CCD rotation images, thick slices'
_diffrn_orient_matrix_type 'by Nonius Collect from scalepack cell'
_diffrn_orient_matrix_UB_11 -0.531479E-1
_diffrn_orient_matrix_UB_12 0.164497E-1
_diffrn_orient_matrix_UB_13 0.358077E-1
_diffrn_orient_matrix_UB_21 0.413386E-1
_diffrn_orient_matrix_UB_22 -0.786921E-1
_diffrn_orient_matrix_UB_23 0.340803E-1
_diffrn_orient_matrix_UB_31 0.656441E-1
_diffrn_orient_matrix_UB_32 0.628737E-1
_diffrn_orient_matrix_UB_33 0.332861E-1
_diffrn_radiation_monochromator graphite
_diffrn_radiation_probe x-ray
_diffrn_radiation_type MoK\a
_diffrn_radiation_wavelength 0.71073
_diffrn_reflns_av_R_equivalents 0.0655
_diffrn_reflns_av_unetI/netI 0.0337
_diffrn_reflns_limit_h_max 13
_diffrn_reflns_limit_h_min -13
_diffrn_reflns_limit_k_max 12
_diffrn_reflns_limit_k_min -11
_diffrn_reflns_limit_l_max 21
_diffrn_reflns_limit_l_min -21
_diffrn_reflns_number 26967
_diffrn_reflns_theta_full 26.03
_diffrn_reflns_theta_max 26.03
_diffrn_reflns_theta_min 3.52
_diffrn_source 'Enraf Nonius FR590'
_exptl_absorpt_coefficient_mu 1.152
_exptl_absorpt_correction_T_max 0.9667
_exptl_absorpt_correction_T_min 0.8333
_exptl_absorpt_correction_type multi-scan
_exptl_absorpt_process_details
;
[c.f. r.h. blessing, acta cryst. (1995), a51, 33-38]
;
_exptl_crystal_colour colourless
_exptl_crystal_density_diffrn 1.424
_exptl_crystal_density_method 'not measured'
_exptl_crystal_description prism
_exptl_crystal_F_000 816
_exptl_crystal_size_max 0.1
_exptl_crystal_size_mid 0.1
_exptl_crystal_size_min 0.05
_refine_diff_density_max 0.536
_refine_diff_density_min -0.403
_refine_diff_density_rms 0.082
_refine_ls_extinction_method none
_refine_ls_goodness_of_fit_ref 1.075
_refine_ls_hydrogen_treatment constr
_refine_ls_matrix_type full
_refine_ls_number_parameters 181
_refine_ls_number_reflns 3596
_refine_ls_number_restraints 0
_refine_ls_restrained_S_all 1.075
_refine_ls_R_factor_all 0.0414
_refine_ls_R_factor_gt 0.031
_refine_ls_shift/su_max 0.001
_refine_ls_shift/su_mean 0
_refine_ls_structure_factor_coef Fsqd
_refine_ls_weighting_details 'calc w=1/[\s^2^(Fo^2^)+(0.0204P)^2^+2.4404P] where P=(Fo^2^+2Fc^2^)/3'
_refine_ls_weighting_scheme calc
_refine_ls_wR_factor_gt 0.0606
_refine_ls_wR_factor_ref 0.0639
_reflns_number_gt 3084
_reflns_number_total 3596
_reflns_threshold_expression >2sigma(I)
_cod_data_source_file b700671c.txt
_cod_data_source_block jul1005
_cod_original_sg_symbol_H-M P2(1)/c
_cod_database_code 7101795

loop_
_symmetry_equiv_pos_as_xyz
'x, y, z'
'-x, y+1/2, -z+1/2'
'-x, -y, -z'
'x, -y-1/2, z-1/2'

loop_
_atom_site_label
_atom_site_type_symbol
_atom_site_fract_x
_atom_site_fract_y
_atom_site_fract_z
_atom_site_U_iso_or_equiv
_atom_site_adp_type
_atom_site_occupancy
_atom_site_symmetry_multiplicity
_atom_site_calc_flag
_atom_site_refinement_flags
Pd Pd 0.632901(19) 0.58754(2) 0.569985(13) 0.01740(8) Uani 1 1 d .
Cl Cl 0.53863(7) 0.36559(7) 0.55854(5) 0.02829(18) Uani 1 1 d .
N1 N 0.7722(2) 0.8339(2) 0.53692(14) 0.0186(5) Uani 1 1 d .
N2 N 0.6472(2) 0.8883(2) 0.60564(14) 0.0198(5) Uani 1 1 d .
C1 C 0.6894(3) 0.7795(3) 0.57191(16) 0.0174(6) Uani 1 1 d .
C2 C 0.7817(3) 0.9739(3) 0.55000(19) 0.0277(7) Uani 1 1 d .
H2 H 0.8338 1.0349 0.5322 0.033 Uiso 1 1 calc R
C3 C 0.7048(3) 1.0068(3) 0.59188(19) 0.0281(7) Uani 1 1 d .
H3 H 0.6917 1.0958 0.6093 0.034 Uiso 1 1 calc R
C4 C 0.8505(3) 0.7628(3) 0.49263(17) 0.0223(6) Uani 1 1 d .
C5 C 0.8567(3) 0.8537(4) 0.4234(2) 0.0362(8) Uani 1 1 d .
H5A H 0.7718 0.8668 0.3869 0.054 Uiso 1 1 calc R
H5B H 0.9096 0.8101 0.395 0.054 Uiso 1 1 calc R
H5C H 0.8926 0.9424 0.4441 0.054 Uiso 1 1 calc R
C6 C 0.9816(3) 0.7417(4) 0.5501(2) 0.0393(9) Uani 1 1 d .
H6A H 1.0166 0.8299 0.5723 0.059 Uiso 1 1 calc R
H6B H 1.0357 0.7005 0.5217 0.059 Uiso 1 1 calc R
H6C H 0.9769 0.6811 0.5934 0.059 Uiso 1 1 calc R
C7 C 0.7947(3) 0.6275(3) 0.4576(2) 0.0344(8) Uani 1 1 d .
H7A H 0.7096 0.6422 0.4215 0.052 Uiso 1 1 calc R
H7B H 0.7909 0.5657 0.5006 0.052 Uiso 1 1 calc R
H7C H 0.8474 0.5869 0.4279 0.052 Uiso 1 1 calc R
C8 C 0.5586(3) 0.8885(3) 0.65594(18) 0.0241(6) Uani 1 1 d .
C9 C 0.6367(4) 0.8695(6) 0.7414(2) 0.0755(16) Uani 1 1 d .
H9A H 0.6791 0.7808 0.7475 0.113 Uiso 1 1 calc R
H9B H 0.5822 0.8732 0.7758 0.113 Uiso 1 1 calc R
H9C H 0.6998 0.9423 0.7565 0.113 Uiso 1 1 calc R
C10 C 0.4581(4) 0.7810(4) 0.6292(3) 0.0678(14) Uani 1 1 d .
H10A H 0.4973 0.6906 0.6343 0.102 Uiso 1 1 calc R
H10B H 0.4097 0.7971 0.5734 0.102 Uiso 1 1 calc R
H10C H 0.4018 0.7854 0.6625 0.102 Uiso 1 1 calc R
C11 C 0.4931(4) 1.0258(4) 0.6467(3) 0.0499(10) Uani 1 1 d .
H11A H 0.5561 1.0984 0.663 0.075 Uiso 1 1 calc R
H11B H 0.4372 1.0285 0.6802 0.075 Uiso 1 1 calc R
H11C H 0.4438 1.0392 0.5908 0.075 Uiso 1 1 calc R
C12 C 0.7822(3) 0.5619(3) 0.67304(18) 0.0261(7) Uani 1 1 d .
H12A H 0.8475 0.6288 0.6706 0.031 Uiso 1 1 calc R
H12B H 0.7519 0.5895 0.7181 0.031 Uiso 1 1 calc R
C13 C 0.8487(3) 0.4241(3) 0.69550(17) 0.0218(6) Uani 1 1 d .
C14 C 0.9788(3) 0.4532(3) 0.7555(2) 0.0324(7) Uani 1 1 d .
H14A H 0.9681 0.5009 0.802 0.049 Uiso 1 1 calc R
H14B H 1.0279 0.5104 0.7301 0.049 Uiso 1 1 calc R
H14C H 1.0231 0.3669 0.7726 0.049 Uiso 1 1 calc R
C15 C 0.8704(3) 0.3492(3) 0.62450(19) 0.0298(7) Uani 1 1 d .
H15A H 0.7892 0.3301 0.5848 0.045 Uiso 1 1 calc R
H15B H 0.9144 0.2631 0.6427 0.045 Uiso 1 1 calc R
H15C H 0.9214 0.4063 0.6005 0.045 Uiso 1 1 calc R
C16 C 0.7768(3) 0.3327(3) 0.73687(19) 0.0310(7) Uani 1 1 d .
H16A H 0.6933 0.3127 0.7001 0.046 Uiso 1 1 calc R
H16B H 0.7678 0.3794 0.7841 0.046 Uiso 1 1 calc R
H16C H 0.8231 0.2472 0.753 0.046 Uiso 1 1 calc R

loop_
_atom_site_aniso_label
_atom_site_aniso_U_11
_atom_site_aniso_U_22
_atom_site_aniso_U_33
_atom_site_aniso_U_23
_atom_site_aniso_U_13
_atom_site_aniso_U_12
Pd 0.01667(11) 0.01207(11) 0.02189(12) 0.00102(9) 0.00345(8) -0.00186(9)
Cl 0.0253(4) 0.0162(3) 0.0344(4) 0.0066(3) -0.0046(3) -0.0063(3)
N1 0.0190(12) 0.0150(12) 0.0227(13) -0.0004(10) 0.0079(10) -0.0023(9)
N2 0.0234(12) 0.0134(12) 0.0240(12) -0.0016(10) 0.0093(10) -0.0004(9)
C1 0.0166(13) 0.0152(14) 0.0171(14) 0.0001(11) 0.0000(11) 0.0005(11)
C2 0.0327(17) 0.0154(15) 0.0380(18) -0.0015(13) 0.0154(15) -0.0074(13)
C3 0.0358(18) 0.0139(15) 0.0363(18) -0.0038(13) 0.0135(15) -0.0036(12)
C4 0.0222(15) 0.0229(15) 0.0234(15) -0.0005(12) 0.0091(12) -0.0003(12)
C5 0.040(2) 0.0388(19) 0.0371(19) 0.0086(16) 0.0235(16) 0.0029(16)
C6 0.0283(18) 0.052(2) 0.0354(19) -0.0099(17) 0.0058(15) 0.0112(16)
C7 0.045(2) 0.0306(18) 0.0356(19) -0.0113(15) 0.0248(16) -0.0072(15)
C8 0.0276(16) 0.0207(16) 0.0282(16) -0.0009(12) 0.0150(13) 0.0046(12)
C9 0.069(3) 0.131(5) 0.032(2) 0.021(3) 0.024(2) 0.050(3)
C10 0.067(3) 0.058(3) 0.108(4) -0.033(3) 0.071(3) -0.023(2)
C11 0.049(2) 0.039(2) 0.072(3) 0.007(2) 0.034(2) 0.0134(18)
C12 0.0322(17) 0.0168(15) 0.0234(15) -0.0011(12) -0.0004(13) 0.0002(12)
C13 0.0187(14) 0.0228(15) 0.0217(15) 0.0022(12) 0.0028(11) 0.0028(12)
C14 0.0241(16) 0.0347(18) 0.0332(18) 0.0046(14) 0.0010(14) -0.0007(14)
C15 0.0268(17) 0.0312(17) 0.0342(18) -0.0056(14) 0.0135(14) 0.0039(13)
C16 0.0313(18) 0.0332(18) 0.0273(17) 0.0064(14) 0.0070(14) -0.0026(14)

loop_
_atom_type_symbol
_atom_type_description
_atom_type_scat_dispersion_real
_atom_type_scat_dispersion_imag
_atom_type_scat_source
C C 0.0033 0.0016 'International Tables Vol C Tables 4.2.6.8 and 6.1.1.4'
H H 0 0 'International Tables Vol C Tables 4.2.6.8 and 6.1.1.4'
Cl Cl 0.1484 0.1585 'International Tables Vol C Tables 4.2.6.8 and 6.1.1.4'
N N 0.0061 0.0033 'International Tables Vol C Tables 4.2.6.8 and 6.1.1.4'
Pd Pd -0.9988 1.0072 'International Tables Vol C Tables 4.2.6.8 and 6.1.1.4'

loop_
_geom_angle_atom_site_label_1
_geom_angle_atom_site_label_2
_geom_angle_atom_site_label_3
_geom_angle
_geom_angle_site_symmetry_3
C1 Pd C12 86.14(11) .
C1 Pd Cl 172.76(8) .
C12 Pd Cl 100.36(8) .
C1 Pd Cl 89.64(8) 3_666
C12 Pd Cl 175.28(9) 3_666
Cl Pd Cl 83.98(2) 3_666
Pd Cl Pd 96.02(2) 3_666
C1 N1 C2 109.9(2) .
C1 N1 C4 129.1(2) .
C2 N1 C4 121.0(2) .
C1 N2 C3 109.8(2) .
C1 N2 C8 128.6(2) .
C3 N2 C8 121.5(2) .
N1 C1 N2 105.0(2) .
N1 C1 Pd 128.2(2) .
N2 C1 Pd 126.7(2) .
C3 C2 N1 107.5(3) .
C3 C2 H2 126.2 .
N1 C2 H2 126.2 .
C2 C3 N2 107.8(3) .
C2 C3 H3 126.1 .
N2 C3 H3 126.1 .
N1 C4 C7 112.6(2) .
N1 C4 C6 108.1(2) .
C7 C4 C6 110.3(3) .
N1 C4 C5 108.4(2) .
C7 C4 C5 107.3(3) .
C6 C4 C5 110.1(3) .
C4 C5 H5A 109.5 .
C4 C5 H5B 109.5 .
H5A C5 H5B 109.5 .
C4 C5 H5C 109.5 .
H5A C5 H5C 109.5 .
H5B C5 H5C 109.5 .
C4 C6 H6A 109.5 .
C4 C6 H6B 109.5 .
H6A C6 H6B 109.5 .
C4 C6 H6C 109.5 .
H6A C6 H6C 109.5 .
H6B C6 H6C 109.5 .
C4 C7 H7A 109.5 .
C4 C7 H7B 109.5 .
H7A C7 H7B 109.5 .
C4 C7 H7C 109.5 .
H7A C7 H7C 109.5 .
H7B C7 H7C 109.5 .
C9 C8 C10 112.2(4) .
C9 C8 N2 107.5(3) .
C10 C8 N2 111.9(3) .
C9 C8 C11 109.4(3) .
C10 C8 C11 107.3(3) .
N2 C8 C11 108.5(2) .
C8 C9 H9A 109.5 .
C8 C9 H9B 109.5 .
H9A C9 H9B 109.5 .
C8 C9 H9C 109.5 .
H9A C9 H9C 109.5 .
H9B C9 H9C 109.5 .
C8 C10 H10A 109.5 .
C8 C10 H10B 109.5 .
H10A C10 H10B 109.5 .
C8 C10 H10C 109.5 .
H10A C10 H10C 109.5 .
H10B C10 H10C 109.5 .
C8 C11 H11A 109.5 .
C8 C11 H11B 109.5 .
H11A C11 H11B 109.5 .
C8 C11 H11C 109.5 .
H11A C11 H11C 109.5 .
H11B C11 H11C 109.5 .
C13 C12 Pd 122.01(19) .
C13 C12 H12A 106.8 .
Pd C12 H12A 106.8 .
C13 C12 H12B 106.8 .
Pd C12 H12B 106.8 .
H12A C12 H12B 106.7 .
C16 C13 C15 110.1(2) .
C16 C13 C12 110.9(2) .
C15 C13 C12 113.3(2) .
C16 C13 C14 107.7(2) .
C15 C13 C14 107.5(2) .
C12 C13 C14 107.2(2) .
C13 C14 H14A 109.5 .
C13 C14 H14B 109.5 .
H14A C14 H14B 109.5 .
C13 C14 H14C 109.5 .
H14A C14 H14C 109.5 .
H14B C14 H14C 109.5 .
C13 C15 H15A 109.5 .
C13 C15 H15B 109.5 .
H15A C15 H15B 109.5 .
C13 C15 H15C 109.5 .
H15A C15 H15C 109.5 .
H15B C15 H15C 109.5 .
C13 C16 H16A 109.5 .
C13 C16 H16B 109.5 .
H16A C16 H16B 109.5 .
C13 C16 H16C 109.5 .
H16A C16 H16C 109.5 .
H16B C16 H16C 109.5 .

loop_
_geom_bond_atom_site_label_1
_geom_bond_atom_site_label_2
_geom_bond_distance
_geom_bond_site_symmetry_2
Pd C1 1.980(3) .
Pd C12 2.075(3) .
Pd Cl 2.3975(7) .
Pd Cl 2.5252(7) 3_666
Cl Pd 2.5252(7) 3_666
N1 C1 1.364(4) .
N1 C2 1.389(4) .
N1 C4 1.506(4) .
N2 C1 1.371(3) .
N2 C3 1.383(4) .
N2 C8 1.513(4) .
C2 C3 1.328(4) .
C2 H2 0.95 .
C3 H3 0.95 .
C4 C7 1.515(4) .
C4 C6 1.520(4) .
C4 C5 1.527(4) .
C5 H5A 0.98 .
C5 H5B 0.98 .
C5 H5C 0.98 .
C6 H6A 0.98 .
C6 H6B 0.98 .
C6 H6C 0.98 .
C7 H7A 0.98 .
C7 H7B 0.98 .
C7 H7C 0.98 .
C8 C9 1.505(5) .
C8 C10 1.507(5) .
C8 C11 1.516(4) .
C9 H9A 0.98 .
C9 H9B 0.98 .
C9 H9C 0.98 .
C10 H10A 0.98 .
C10 H10B 0.98 .
C10 H10C 0.98 .
C11 H11A 0.98 .
C11 H11B 0.98 .
C11 H11C 0.98 .
C12 C13 1.534(4) .
C12 H12A 0.99 .
C12 H12B 0.99 .
C13 C16 1.526(4) .
C13 C15 1.530(4) .
C13 C14 1.542(4) .
C14 H14A 0.98 .
C14 H14B 0.98 .
C14 H14C 0.98 .
C15 H15A 0.98 .
C15 H15B 0.98 .
C15 H15C 0.98 .
C16 H16A 0.98 .
C16 H16B 0.98 .
C16 H16C 0.98 .
